data_7050399
loop_
_publ_author_name
'Fedorov, Yu. V.'
'Fedorova, O. A.'
'Andryukhina, E. N.'
'Gromov, S. P.'
'Alfimov, M. V.'
'Kuzmina, L. G.'
'Churakov, A. V.'
'Howard, J. A. K.'
'Aaron, J.-J.'

_publ_section_title
;
 Ditopic complex formation of the crown-containing
 2-styrylbenzothiazole
;
_journal_issue 2
_journal_name_full 'New Journal of Chemistry'
_journal_page_first 280
_journal_paper_doi 10.1039/b205305e
_journal_volume 27
_journal_year 2003
_chemical_formula_sum 'C23 H25 N O5 S'
_chemical_formula_weight 427.50
_chemical_name_systematic
; 
? 
;
_space_group_IT_number 14
_symmetry_cell_setting monoclinic
_symmetry_space_group_name_Hall '-P 2ybc'
_symmetry_space_group_name_H-M 'P 1 21/c 1'
_atom_sites_solution_hydrogens geom
_atom_sites_solution_primary direct
_atom_sites_solution_secondary difmap
_audit_creation_method SHELXL
_cell_angle_alpha 90.00
_cell_angle_beta 93.492(8)
_cell_angle_gamma 90.00
_cell_formula_units_Z 4
_cell_length_a 5.0566(7)
_cell_length_b 14.156(2)
_cell_length_c 28.558(4)
_cell_measurement_temperature 123(2)
_cell_volume 2040.4(5)
_computing_structure_refinement 'SHELXL-93 (Sheldrick, 1993)'
_computing_structure_solution 'SHELXS-86 (Sheldrick, 1990)'
_diffrn_ambient_temperature 123(2)
_diffrn_radiation_monochromator graphite
_diffrn_radiation_source 'fine-focus sealed tube'
_diffrn_radiation_type MoK\a
_diffrn_radiation_wavelength 0.71073
_diffrn_reflns_av_R_equivalents 0.0921
_diffrn_reflns_av_sigmaI/netI 0.0928
_diffrn_reflns_limit_h_max 7
_diffrn_reflns_limit_h_min -6
_diffrn_reflns_limit_k_max 19
_diffrn_reflns_limit_k_min -19
_diffrn_reflns_limit_l_max 36
_diffrn_reflns_limit_l_min -38
_diffrn_reflns_number 17287
_diffrn_reflns_theta_max 28.00
_diffrn_reflns_theta_min 1.43
_exptl_absorpt_coefficient_mu 0.195
_exptl_absorpt_correction_T_max 1.00000
_exptl_absorpt_correction_T_min 0.52652
_exptl_absorpt_correction_type empirical
_exptl_crystal_density_diffrn 1.392
_exptl_crystal_F_000 904
_exptl_crystal_size_max 0.26
_exptl_crystal_size_mid 0.18
_exptl_crystal_size_min 0.08
_refine_diff_density_max 0.489
_refine_diff_density_min -0.200
_refine_diff_density_rms 0.056
_refine_ls_extinction_coef 0.0055(10)
_refine_ls_extinction_expression Fc^*^=kFc[1+0.001xFc^2^\l^3^/sin(2\q)]^-1/4^
_refine_ls_extinction_method SHELXL
_refine_ls_goodness_of_fit_all 1.005
_refine_ls_goodness_of_fit_obs 1.116
_refine_ls_matrix_type full
_refine_ls_number_parameters 410
_refine_ls_number_reflns 4117
_refine_ls_number_restraints 0
_refine_ls_restrained_S_all 1.063
_refine_ls_restrained_S_obs 1.116
_refine_ls_R_factor_all 0.1213
_refine_ls_R_factor_obs 0.0522
_refine_ls_shift/esd_max -0.001
_refine_ls_shift/esd_mean 0.000
_refine_ls_structure_factor_coef Fsqd
_refine_ls_weighting_details 'w=1/[\s^2^(Fo^2^)+(0.0549P)^2^+0.0000P] where P=(Fo^2^+2Fc^2^)/3'
_refine_ls_weighting_scheme calc
_refine_ls_wR_factor_all 0.1372
_refine_ls_wR_factor_obs 0.1046
_reflns_number_observed 2775
_reflns_number_total 4934
_reflns_observed_criterion >2sigma(I)
_cod_data_source_file b205305e.txt
_cod_data_source_block a
_cod_depositor_comments
;
The following automatic conversions were performed:
'_symmetry_cell_setting' value 'Monoclinic' changed to 'monoclinic'
according to '/home/saulius/struct/CIF-dictionaries/cif_core.dic'
dictionary named 'cif_core.dic' version 2.4.1 from
2010-06-29.

'_exptl_absorpt_correction_type' value 'Empirical' changed to
'empirical' according to
'/home/saulius/struct/CIF-dictionaries/cif_core.dic' dictionary named
'cif_core.dic' version 2.4.1 from 2010-06-29.

Automatic conversion script
Id: cif_fix_enum 1527 2010-12-29 10:47:43Z saulius 

The following automatic conversions were performed:

'_refine_ls_weighting_scheme' value 'calc
w=1/[\s^2^(Fo^2^)+(0.0549P)^2^+0.0000P] where P=(Fo^2^+2Fc^2^)/3' was
changed to 'calc'. New tag '_refine_ls_weighting_details' was
created. The value of the new tag was set to
'w=1/[\s^2^(Fo^2^)+(0.0549P)^2^+0.0000P] where P=(Fo^2^+2Fc^2^)/3'.

Automatic conversion script
Id: cif_fix_values 3143 2015-03-26 13:38:13Z robertas 
;
_cod_original_cell_volume 2040.5(5)
_cod_original_sg_symbol_H-M P2(1)/c
_cod_database_code 7050399

loop_
_symmetry_equiv_pos_as_xyz
'x, y, z'
'-x, y+1/2, -z+1/2'
'-x, -y, -z'
'x, -y-1/2, z-1/2'

loop_
_atom_site_aniso_label
_atom_site_aniso_U_11
_atom_site_aniso_U_22
_atom_site_aniso_U_33
_atom_site_aniso_U_23
_atom_site_aniso_U_13
_atom_site_aniso_U_12
O1 0.0234(9) 0.0300(9) 0.0199(9) 0.0009(7) 0.0010(7) 0.0060(7)
O2 0.0311(10) 0.0246(9) 0.0260(10) 0.0045(7) 0.0024(8) 0.0013(7)
O3 0.0361(11) 0.0344(10) 0.0267(10) 0.0045(8) 0.0062(9) 0.0076(8)
O4 0.0288(10) 0.0246(9) 0.0304(10) -0.0009(7) 0.0029(8) -0.0026(7)
O5 0.0232(9) 0.0277(9) 0.0195(9) 0.0011(7) 0.0009(7) 0.0069(7)
C1 0.0226(14) 0.0227(12) 0.0285(14) -0.0009(10) 0.0063(11) 0.0031(10)
C2 0.032(2) 0.0253(12) 0.0278(14) -0.0045(10) 0.0078(13) -0.0013(11)
C3 0.038(2) 0.042(2) 0.0219(14) 0.0028(12) 0.0057(13) 0.0067(13)
C4 0.035(2) 0.045(2) 0.028(2) -0.0009(13) 0.0018(13) 0.0040(13)
C5 0.0213(13) 0.0296(13) 0.0230(14) 0.0026(10) 0.0007(11) -0.0003(10)
C6 0.0221(14) 0.0271(13) 0.0290(14) 0.0038(11) 0.0018(11) -0.0007(11)
C7 0.0219(13) 0.0256(13) 0.0302(15) -0.0011(11) 0.0063(12) 0.0003(11)
C8 0.0217(13) 0.0260(12) 0.0256(14) -0.0037(11) 0.0019(11) 0.0026(10)
C9 0.0147(12) 0.0257(12) 0.0222(13) 0.0060(10) -0.0013(10) -0.0030(9)
C10 0.0187(12) 0.0265(12) 0.0215(13) 0.0034(10) -0.0015(10) -0.0020(10)
C11 0.0222(14) 0.0261(13) 0.034(2) 0.0056(11) -0.0008(12) -0.0009(11)
C12 0.0191(13) 0.0379(15) 0.036(2) 0.0171(12) -0.0086(12) -0.0046(11)
C13 0.0278(15) 0.046(2) 0.0192(14) 0.0077(11) -0.0067(12) -0.0115(12)
C14 0.0262(14) 0.0345(14) 0.0219(14) 0.0007(11) -0.0013(11) -0.0057(11)
S1 0.0241(11) 0.035(2) 0.0134(13) -0.0026(10) -0.0004(9) -0.0005(11)
N1 0.027(4) 0.038(6) 0.024(6) -0.006(3) -0.002(4) 0.002(4)
C15 0.019(4) 0.022(4) 0.022(4) 0.002(3) 0.000(3) 0.005(3)
C16 0.020(3) 0.025(2) 0.024(3) 0.003(2) 0.001(2) 0.004(2)
C17 0.023(3) 0.027(3) 0.010(3) -0.002(2) -0.002(3) -0.003(2)
S1' 0.0242(10) 0.0292(13) 0.021(2) -0.0042(11) -0.0044(12) 0.0073(9)
N1' 0.061(11) 0.050(9) 0.056(10) -0.009(6) 0.004(6) 0.005(6)
C15' 0.025(4) 0.024(4) 0.028(5) -0.007(3) 0.003(4) 0.001(3)
C16' 0.024(3) 0.026(3) 0.019(3) 0.001(2) -0.003(2) -0.003(2)
C17' 0.017(3) 0.021(3) 0.018(3) -0.002(2) -0.001(2) -0.003(2)
C18 0.0217(13) 0.0289(13) 0.0317(15) 0.0052(11) 0.0046(12) 0.0016(11)
C19 0.0236(14) 0.0263(12) 0.0275(14) 0.0062(10) -0.0007(11) -0.0019(10)
C20 0.0284(15) 0.0354(14) 0.0278(15) 0.0043(12) -0.0016(12) 0.0007(11)
C21 0.0268(15) 0.041(2) 0.037(2) 0.0166(13) 0.0013(13) 0.0019(12)
C22 0.035(2) 0.045(2) 0.048(2) 0.0172(14) 0.0118(15) 0.0197(14)
C23 0.041(2) 0.042(2) 0.040(2) 0.0078(13) 0.0134(15) 0.0167(13)

loop_
_atom_site_label
_atom_site_type_symbol
_atom_site_fract_x
_atom_site_fract_y
_atom_site_fract_z
_atom_site_U_iso_or_equiv
_atom_site_thermal_displace_type
_atom_site_occupancy
_atom_site_calc_flag
_atom_site_refinement_flags
_atom_site_disorder_group
O1 O -1.6252(3) 0.46818(11) -0.22100(5) 0.0245(4) Uani 1 d . .
O2 O -1.4569(3) 0.53920(11) -0.30775(6) 0.0272(4) Uani 1 d . .
O3 O -1.9148(3) 0.67437(12) -0.33556(6) 0.0322(4) Uani 1 d . .
O4 O -2.1164(3) 0.75635(11) -0.22251(6) 0.0279(4) Uani 1 d . .
O5 O -1.9362(3) 0.57958(11) -0.17981(5) 0.0235(4) Uani 1 d . .
C1 C -1.4209(5) 0.4244(2) -0.24666(9) 0.0244(6) Uani 1 d . .
C2 C -1.4905(6) 0.4414(2) -0.29759(9) 0.0280(6) Uani 1 d . .
C3 C -1.5544(6) 0.5663(2) -0.35384(9) 0.0339(6) Uani 1 d . .
C4 C -1.8447(6) 0.5879(2) -0.35753(10) 0.0359(7) Uani 1 d . .
C5 C -1.9222(5) 0.6695(2) -0.28585(9) 0.0246(6) Uani 1 d . .
C6 C -2.1179(5) 0.7445(2) -0.27240(9) 0.0261(6) Uani 1 d . .
C7 C -2.2748(5) 0.6893(2) -0.19904(9) 0.0257(6) Uani 1 d . .
C8 C -2.1155(5) 0.6442(2) -0.15914(9) 0.0244(5) Uani 1 d . .
C9 C -1.7642(4) 0.5296(2) -0.15049(8) 0.0210(5) Uani 1 d . .
C10 C -1.5924(5) 0.4679(2) -0.17281(8) 0.0223(5) Uani 1 d . .
C11 C -1.4114(5) 0.4138(2) -0.14650(9) 0.0276(6) Uani 1 d . .
C12 C -1.3904(5) 0.4217(2) -0.09710(10) 0.0314(6) Uani 1 d . .
C13 C -1.5575(5) 0.4833(2) -0.07550(10) 0.0314(6) Uani 1 d . .
C14 C -1.7456(5) 0.5370(2) -0.10207(9) 0.0277(6) Uani 1 d . .
S1 S -0.7316(10) 0.2067(3) -0.04739(11) 0.0241(7) Uani 0.511(5) d P 1
N1 N -0.7805(29) 0.2977(10) 0.0317(4) 0.030(3) Uani 0.511(5) d P 1
C15 C -1.1773(17) 0.3542(6) -0.0765(3) 0.021(2) Uani 0.511(5) d P 1
H15A H -1.1008(17) 0.3107(6) -0.0971(3) 0.025 Uiso 0.511(5) calc PR 1
C16 C -1.0933(9) 0.3529(3) -0.0316(2) 0.0229(12) Uani 0.511(5) d P 1
H16A H -1.1770(9) 0.3943(3) -0.0109(2) 0.027 Uiso 0.511(5) calc PR 1
C17 C -0.8821(10) 0.2928(4) -0.0119(2) 0.0199(11) Uani 0.511(5) d P 1
S1' S -0.8015(10) 0.3162(3) 0.01918(14) 0.0251(7) Uani 0.489(5) d P 2
N1' N -0.7030(34) 0.2001(13) -0.0461(5) 0.056(7) Uani 0.489(5) d P 2
C15' C -1.2102(20) 0.3787(6) -0.0621(3) 0.026(2) Uani 0.489(5) d P 2
H15B H -1.2159(20) 0.3987(6) -0.0304(3) 0.031 Uiso 0.489(5) calc PR 2
C16' C -1.0341(11) 0.3116(4) -0.0726(2) 0.0234(12) Uani 0.489(5) d P 2
H16B H -1.0311(11) 0.2909(4) -0.1042(2) 0.028 Uiso 0.489(5) calc PR 2
C17' C -0.8481(10) 0.2692(4) -0.0376(2) 0.0189(12) Uani 0.489(5) d P 2
C18 C -0.5305(5) 0.1747(2) -0.00329(9) 0.0273(6) Uani 1 d . .
C19 C -0.5736(5) 0.2309(2) 0.03630(9) 0.0259(6) Uani 1 d . .
C20 C -0.4244(5) 0.2159(2) 0.07858(10) 0.0307(6) Uani 1 d . .
C21 C -0.2340(5) 0.1459(2) 0.08035(11) 0.0349(7) Uani 1 d . .
C22 C -0.1905(6) 0.0907(2) 0.04169(11) 0.0424(8) Uani 1 d . .
C23 C -0.3369(6) 0.1040(2) -0.00026(11) 0.0407(7) Uani 1 d . .
H1A H -1.4231(44) 0.3556(17) -0.2403(8) 0.022(6) Uiso 1 d . .
H1B H -1.2441(48) 0.4520(16) -0.2376(8) 0.020(6) Uiso 1 d . .
H2A H -1.3718(49) 0.4029(17) -0.3173(9) 0.030(7) Uiso 1 d . .
H2B H -1.6751(52) 0.4225(17) -0.3058(9) 0.029(7) Uiso 1 d . .
H3A H -1.5287(48) 0.5116(17) -0.3787(9) 0.032(7) Uiso 1 d . .
H3B H -1.4717(71) 0.6328(25) -0.3632(12) 0.081(12) Uiso 1 d . .
H4A H -1.9113(60) 0.5983(20) -0.3940(12) 0.059(9) Uiso 1 d . .
H4B H -1.9500(54) 0.5328(19) -0.3449(10) 0.043(8) Uiso 1 d . .
H5A H -1.7418(47) 0.6835(15) -0.2690(8) 0.021(6) Uiso 1 d . .
H5B H -1.9871(45) 0.6048(16) -0.2754(8) 0.024(6) Uiso 1 d . .
H6A H -2.0611(45) 0.8045(17) -0.2850(8) 0.023(6) Uiso 1 d . .
H6B H -2.3063(56) 0.7253(17) -0.2874(10) 0.037(7) Uiso 1 d . .
H7A H -2.3545(43) 0.6426(16) -0.2206(8) 0.015(6) Uiso 1 d . .
H7B H -2.4359(49) 0.7231(16) -0.1865(8) 0.027(7) Uiso 1 d . .
H8A H -2.0106(48) 0.6917(17) -0.1399(9) 0.027(7) Uiso 1 d . .
H8B H -2.2357(47) 0.6079(16) -0.1375(8) 0.023(6) Uiso 1 d . .
H11A H -1.2943(50) 0.3707(17) -0.1609(9) 0.031(7) Uiso 1 d . .
H13A H -1.5502(57) 0.4887(19) -0.0405(11) 0.051(9) Uiso 1 d . .
H14A H -1.8592(50) 0.5808(17) -0.0859(9) 0.032(7) Uiso 1 d . .
H20A H -0.4613(63) 0.2533(22) 0.1027(12) 0.058(10) Uiso 1 d . .
H21A H -0.1264(54) 0.1383(19) 0.1097(10) 0.042(8) Uiso 1 d . .
H22A H -0.0604(60) 0.0435(21) 0.0441(11) 0.054(9) Uiso 1 d . .
H23A H -0.3108(54) 0.0621(19) -0.0269(10) 0.042(8) Uiso 1 d . .

loop_
_atom_type_symbol
_atom_type_description
_atom_type_scat_dispersion_real
_atom_type_scat_dispersion_imag
_atom_type_scat_source
C C 0.0033 0.0016 'International Tables Vol C Tables 4.2.6.8 and 6.1.1.4'
H H 0.0000 0.0000 'International Tables Vol C Tables 4.2.6.8 and 6.1.1.4'
N N 0.0061 0.0033 'International Tables Vol C Tables 4.2.6.8 and 6.1.1.4'
O O 0.0106 0.0060 'International Tables Vol C Tables 4.2.6.8 and 6.1.1.4'
S S 0.1246 0.1234 'International Tables Vol C Tables 4.2.6.8 and 6.1.1.4'

loop_
_geom_angle_atom_site_label_1
_geom_angle_atom_site_label_2
_geom_angle_atom_site_label_3
_geom_angle
_geom_angle_site_symmetry_1
_geom_angle_site_symmetry_3
_geom_angle_publ_flag
C10 O1 C1 117.4(2) . . ?
C2 O2 C3 114.1(2) . . ?
C5 O3 C4 114.7(2) . . ?
C6 O4 C7 114.7(2) . . ?
C9 O5 C8 118.1(2) . . ?
O1 C1 C2 107.0(2) . . ?
O2 C2 C1 109.2(2) . . ?
O2 C3 C4 113.7(2) . . ?
O3 C4 C3 114.3(2) . . ?
O3 C5 C6 106.0(2) . . ?
O4 C6 C5 111.7(2) . . ?
O4 C7 C8 110.4(2) . . ?
O5 C8 C7 106.4(2) . . ?
O5 C9 C14 125.1(2) . . ?
O5 C9 C10 115.4(2) . . ?
C14 C9 C10 119.4(2) . . ?
O1 C10 C11 125.5(2) . . ?
O1 C10 C9 114.2(2) . . ?
C11 C10 C9 120.2(2) . . ?
C10 C11 C12 120.4(2) . . ?
C13 C12 C11 118.9(2) . . ?
C13 C12 C15' 109.5(4) . . ?
C11 C12 C15' 131.5(4) . . ?
C13 C12 C15 131.1(4) . . ?
C11 C12 C15 110.0(4) . . ?
C12 C13 C14 120.8(2) . . ?
C9 C14 C13 120.1(2) . . ?
C18 S1 C17 91.0(3) . . ?
C17 N1 C19 107.2(10) . . ?
C16 C15 C12 123.8(6) . . ?
C15 C16 C17 124.6(5) . . ?
N1 C17 C16 124.8(7) . . ?
N1 C17 S1 114.7(7) . . ?
C16 C17 S1 120.6(5) . . ?
C19 S1' C17' 92.7(3) . . ?
C17' N1' C18 110.2(11) . . ?
C16' C15' C12 122.7(7) . . ?
C15' C16' C17' 123.0(6) . . ?
N1' C17' C16' 123.3(9) . . ?
N1' C17' S1' 115.3(8) . . ?
C16' C17' S1' 121.4(4) . . ?
C23 C18 C19 119.7(3) . . ?
C23 C18 N1' 126.2(7) . . ?
C19 C18 N1' 114.1(7) . . ?
C23 C18 S1 130.3(3) . . ?
C19 C18 S1 110.0(2) . . ?
C20 C19 N1 122.6(6) . . ?
C20 C19 C18 120.3(2) . . ?
N1 C19 C18 117.0(6) . . ?
C20 C19 S1' 131.9(3) . . ?
C18 C19 S1' 107.6(2) . . ?
C21 C20 C19 118.6(3) . . ?
C20 C21 C22 121.4(3) . . ?
C23 C22 C21 120.8(3) . . ?
C22 C23 C18 119.2(3) . . ?

loop_
_geom_bond_atom_site_label_1
_geom_bond_atom_site_label_2
_geom_bond_distance
_geom_bond_site_symmetry_2
_geom_bond_publ_flag
O1 C10 1.376(3) . ?
O1 C1 1.442(3) . ?
O2 C2 1.427(3) . ?
O2 C3 1.430(3) . ?
O3 C5 1.424(3) . ?
O3 C4 1.430(3) . ?
O4 C6 1.434(3) . ?
O4 C7 1.434(3) . ?
O5 C9 1.367(3) . ?
O5 C8 1.440(3) . ?
C1 C2 1.495(4) . ?
C3 C4 1.497(4) . ?
C5 C6 1.517(3) . ?
C7 C8 1.497(3) . ?
C9 C14 1.384(3) . ?
C9 C10 1.411(3) . ?
C10 C11 1.381(3) . ?
C11 C12 1.413(4) . ?
C12 C13 1.385(4) . ?
C12 C15' 1.444(11) . ?
C12 C15 1.530(9) . ?
C13 C14 1.403(4) . ?
S1 C18 1.634(5) . ?
S1 C17 1.785(8) . ?
N1 C17 1.320(11) . ?
N1 C19 1.410(13) . ?
C15 C16 1.327(10) . ?
C16 C17 1.453(7) . ?
S1' C19 1.719(4) . ?
S1' C17' 1.757(8) . ?
N1' C17' 1.26(2) . ?
N1' C18 1.50(2) . ?
C15' C16' 1.349(9) . ?
C16' C17' 1.458(8) . ?
C18 C23 1.399(4) . ?
C18 C19 1.410(4) . ?
C19 C20 1.400(4) . ?
C20 C21 1.381(4) . ?
C21 C22 1.381(4) . ?
C22 C23 1.382(4) . ?
